data_7107066
loop_
_publ_author_name
'Saurabh S. Chitnis'
'Brendan Peters'
'Eamonn Conrad'
'Neil Burford'
'Robert McDonald'
'Michael J. Ferguson'

_publ_section_title
;
 Structural diversity for phosphine complexes of stibenium and
 stibinidenium cations
;
_journal_coden_Cambridge 0182
_journal_name_full Chem.Commun.
_journal_page_first 12331
_journal_paper_doi 10.1039/c1cc15693d
_journal_volume 47
_journal_year 2011
_chemical_formula_sum 'C25 H22 Al Cl6 P2 Sb'
_chemical_formula_weight 745.80
_chemical_name_systematic
;
?
;
_space_group_IT_number 2
_symmetry_cell_setting triclinic
_symmetry_space_group_name_Hall '-P 1'
_symmetry_space_group_name_H-M 'P -1'
_atom_sites_solution_hydrogens geom
_atom_sites_solution_primary direct
_atom_sites_solution_secondary difmap
_audit_creation_method SHELXL-97
_cell_angle_alpha 81.5321(3)
_cell_angle_beta 73.3679(3)
_cell_angle_gamma 86.3619(3)
_cell_formula_units_Z 2
_cell_length_a 10.3131(2)
_cell_length_b 11.7645(3)
_cell_length_c 13.2776(3)
_cell_measurement_reflns_used 9888
_cell_measurement_temperature 173(2)
_cell_measurement_theta_max 25.51
_cell_measurement_theta_min 2.22
_cell_volume 1526.34(6)
_computing_cell_refinement 'Bruker SAINT'
_computing_data_collection 'Bruker APEX2'
_computing_data_reduction 'Bruker SAINT'
_computing_molecular_graphics 'Bruker SHELXTL'
_computing_publication_material 'Bruker SHELXTL'
_computing_structure_refinement 'SHELXL-97 (Sheldrick, 2008)'
_computing_structure_solution 'DIRDIF-2008 (Beurskens et al., 2008)'
_diffrn_ambient_temperature 173(2)
_diffrn_measured_fraction_theta_full 0.997
_diffrn_measured_fraction_theta_max 0.997
_diffrn_measurement_device_type 'Bruker APEX-II CCD'
_diffrn_measurement_method '\w scans'
_diffrn_radiation_monochromator graphite
_diffrn_radiation_source 'fine-focus sealed tube'
_diffrn_radiation_type MoK\a
_diffrn_radiation_wavelength 0.71073
_diffrn_reflns_av_R_equivalents 0.0207
_diffrn_reflns_av_sigmaI/netI 0.0120
_diffrn_reflns_limit_h_max 13
_diffrn_reflns_limit_h_min -13
_diffrn_reflns_limit_k_max 15
_diffrn_reflns_limit_k_min -15
_diffrn_reflns_limit_l_max 17
_diffrn_reflns_limit_l_min -17
_diffrn_reflns_number 50402
_diffrn_reflns_theta_full 27.53
_diffrn_reflns_theta_max 27.53
_diffrn_reflns_theta_min 1.62
_exptl_absorpt_coefficient_mu 1.577
_exptl_absorpt_correction_T_max 0.7864
_exptl_absorpt_correction_T_min 0.5530
_exptl_absorpt_correction_type integration
_exptl_absorpt_process_details 'SADABS (Sheldrick, 2008)'
_exptl_crystal_colour yellow
_exptl_crystal_density_diffrn 1.623
_exptl_crystal_density_method 'not measured'
_exptl_crystal_description prism
_exptl_crystal_F_000 736
_exptl_crystal_size_max 0.43
_exptl_crystal_size_mid 0.32
_exptl_crystal_size_min 0.16
_refine_diff_density_max 1.011
_refine_diff_density_min -0.669
_refine_diff_density_rms 0.049
_refine_ls_extinction_method none
_refine_ls_goodness_of_fit_ref 1.023
_refine_ls_hydrogen_treatment constr
_refine_ls_matrix_type full
_refine_ls_number_parameters 316
_refine_ls_number_reflns 7012
_refine_ls_number_restraints 0
_refine_ls_restrained_S_all 1.023
_refine_ls_R_factor_all 0.0217
_refine_ls_R_factor_gt 0.0200
_refine_ls_shift/su_max 0.002
_refine_ls_shift/su_mean 0.000
_refine_ls_structure_factor_coef Fsqd
_refine_ls_weighting_details 'calc w=1/[\s^2^(Fo^2^)+(0.0200P)^2^+1.0451P] where P=(Fo^2^+2Fc^2^)/3'
_refine_ls_weighting_scheme calc
_refine_ls_wR_factor_gt 0.0472
_refine_ls_wR_factor_ref 0.0480
_reflns_number_gt 6592
_reflns_number_total 7012
_reflns_threshold_expression I>2\s(I)
_cod_data_source_file c1cc15693d.txt
_cod_data_source_block dal1163
_cod_database_code 7107066

loop_
_symmetry_equiv_pos_as_xyz
'x, y, z'
'-x, -y, -z'

loop_
_atom_site_label
_atom_site_type_symbol
_atom_site_fract_x
_atom_site_fract_y
_atom_site_fract_z
_atom_site_U_iso_or_equiv
_atom_site_adp_type
_atom_site_occupancy
_atom_site_symmetry_multiplicity
_atom_site_calc_flag
_atom_site_refinement_flags
Sb Sb 0.565480(11) 0.465580(9) 0.151304(9) 0.02627(4) Uani 1 1 d .
Cl1 Cl 0.76982(5) 0.46261(4) 0.20524(4) 0.04014(10) Uani 1 1 d .
Cl2 Cl 0.66081(5) 0.37518(4) -0.00250(3) 0.03489(9) Uani 1 1 d .
P1 P 0.53005(4) 0.25968(3) 0.25611(3) 0.02401(8) Uani 1 1 d .
P2 P 0.31497(4) 0.33836(3) 0.16151(3) 0.02409(8) Uani 1 1 d .
C1 C 0.40999(16) 0.20789(14) 0.19774(13) 0.0268(3) Uani 1 1 d .
H1A H 0.3488 0.1516 0.2495 0.032 Uiso 1 1 calc R
H1B H 0.4574 0.1712 0.1343 0.032 Uiso 1 1 calc R
C11 C 0.67803(17) 0.16816(14) 0.23880(15) 0.0322(4) Uani 1 1 d .
C12 C 0.7243(2) 0.11570(17) 0.14730(17) 0.0415(4) Uani 1 1 d .
H12 H 0.6733 0.1227 0.0973 0.050 Uiso 1 1 calc R
C13 C 0.8452(2) 0.05320(19) 0.1298(2) 0.0574(6) Uani 1 1 d .
H13 H 0.8780 0.0179 0.0672 0.069 Uiso 1 1 calc R
C14 C 0.9182(2) 0.0422(2) 0.2032(3) 0.0663(8) Uani 1 1 d .
H14 H 1.0011 -0.0007 0.1908 0.080 Uiso 1 1 calc R
C15 C 0.8720(2) 0.0927(2) 0.2939(3) 0.0640(7) Uani 1 1 d .
H15 H 0.9224 0.0833 0.3444 0.077 Uiso 1 1 calc R
C16 C 0.7522(2) 0.15733(18) 0.3128(2) 0.0463(5) Uani 1 1 d .
H16 H 0.7212 0.1936 0.3750 0.056 Uiso 1 1 calc R
C21 C 0.45037(17) 0.26951(15) 0.39389(13) 0.0296(3) Uani 1 1 d .
C22 C 0.4212(2) 0.37649(17) 0.42852(15) 0.0377(4) Uani 1 1 d .
H22 H 0.4499 0.4442 0.3803 0.045 Uiso 1 1 calc R
C23 C 0.3503(2) 0.3850(2) 0.53290(17) 0.0488(5) Uani 1 1 d .
H23 H 0.3311 0.4583 0.5563 0.059 Uiso 1 1 calc R
C24 C 0.3081(2) 0.2879(2) 0.60221(17) 0.0561(6) Uani 1 1 d .
H24 H 0.2582 0.2940 0.6735 0.067 Uiso 1 1 calc R
C25 C 0.3375(3) 0.1812(2) 0.56933(18) 0.0642(7) Uani 1 1 d .
H25 H 0.3085 0.1141 0.6183 0.077 Uiso 1 1 calc R
C26 C 0.4091(2) 0.17078(19) 0.46516(16) 0.0488(5) Uani 1 1 d .
H26 H 0.4297 0.0970 0.4428 0.059 Uiso 1 1 calc R
C31 C 0.17348(16) 0.35348(14) 0.27667(13) 0.0278(3) Uani 1 1 d .
C32 C 0.11405(19) 0.46228(16) 0.28584(15) 0.0354(4) Uani 1 1 d .
H32 H 0.1524 0.5261 0.2358 0.042 Uiso 1 1 calc R
C33 C -0.0013(2) 0.47769(19) 0.36801(17) 0.0448(5) Uani 1 1 d .
H33 H -0.0433 0.5517 0.3730 0.054 Uiso 1 1 calc R
C34 C -0.0548(2) 0.3861(2) 0.44218(17) 0.0497(5) Uani 1 1 d .
H34 H -0.1336 0.3969 0.4985 0.060 Uiso 1 1 calc R
C35 C 0.0054(2) 0.2788(2) 0.43516(18) 0.0547(6) Uani 1 1 d .
H35 H -0.0310 0.2161 0.4875 0.066 Uiso 1 1 calc R
C36 C 0.1189(2) 0.26156(17) 0.35213(16) 0.0426(4) Uani 1 1 d .
H36 H 0.1592 0.1870 0.3470 0.051 Uiso 1 1 calc R
C41 C 0.23990(16) 0.29979(14) 0.06337(13) 0.0273(3) Uani 1 1 d .
C42 C 0.32118(19) 0.25003(16) -0.02286(14) 0.0344(4) Uani 1 1 d .
H42 H 0.4147 0.2357 -0.0294 0.041 Uiso 1 1 calc R
C43 C 0.2657(2) 0.22138(19) -0.09911(16) 0.0432(5) Uani 1 1 d .
H43 H 0.3207 0.1856 -0.1569 0.052 Uiso 1 1 calc R
C44 C 0.1305(2) 0.24470(19) -0.09122(16) 0.0452(5) Uani 1 1 d .
H44 H 0.0926 0.2247 -0.1434 0.054 Uiso 1 1 calc R
C45 C 0.0503(2) 0.2970(2) -0.00776(17) 0.0448(5) Uani 1 1 d .
H45 H -0.0422 0.3143 -0.0035 0.054 Uiso 1 1 calc R
C46 C 0.10406(18) 0.32446(18) 0.06991(15) 0.0375(4) Uani 1 1 d .
H46 H 0.0483 0.3601 0.1275 0.045 Uiso 1 1 calc R
Cl3 Cl 0.39846(6) 0.68593(5) 0.30184(5) 0.05506(14) Uani 1 1 d .
Cl4 Cl 0.24984(7) 0.94114(5) 0.38554(4) 0.05990(16) Uani 1 1 d .
Cl5 Cl 0.37302(8) 0.92773(5) 0.11629(4) 0.06407(18) Uani 1 1 d .
Cl6 Cl 0.08849(7) 0.77436(5) 0.26519(7) 0.0696(2) Uani 1 1 d .
Al Al 0.27849(6) 0.83234(4) 0.26574(4) 0.03185(11) Uani 1 1 d .

loop_
_atom_site_aniso_label
_atom_site_aniso_U_11
_atom_site_aniso_U_22
_atom_site_aniso_U_33
_atom_site_aniso_U_23
_atom_site_aniso_U_13
_atom_site_aniso_U_12
Sb 0.02835(6) 0.02183(6) 0.02899(6) -0.00232(4) -0.00924(4) -0.00034(4)
Cl1 0.0326(2) 0.0408(2) 0.0521(3) -0.0054(2) -0.0192(2) -0.00612(18)
Cl2 0.0387(2) 0.0375(2) 0.02592(19) -0.00342(16) -0.00601(16) 0.00156(17)
P1 0.02499(19) 0.02183(18) 0.0265(2) -0.00272(15) -0.00984(16) 0.00095(15)
P2 0.02132(18) 0.02438(19) 0.0269(2) -0.00310(15) -0.00744(15) -0.00103(15)
C1 0.0273(8) 0.0237(7) 0.0316(8) -0.0055(6) -0.0108(6) -0.0009(6)
C11 0.0281(8) 0.0226(8) 0.0456(10) 0.0002(7) -0.0130(7) 0.0021(6)
C12 0.0365(10) 0.0338(10) 0.0510(12) -0.0064(8) -0.0089(9) 0.0072(8)
C13 0.0405(12) 0.0369(11) 0.0835(18) -0.0096(11) -0.0011(11) 0.0114(9)
C14 0.0341(11) 0.0363(12) 0.121(2) 0.0018(13) -0.0194(13) 0.0114(9)
C15 0.0455(13) 0.0466(13) 0.109(2) 0.0042(14) -0.0448(14) 0.0055(10)
C16 0.0419(11) 0.0369(10) 0.0668(14) -0.0008(9) -0.0298(10) 0.0018(8)
C21 0.0299(8) 0.0350(9) 0.0256(8) -0.0013(7) -0.0112(7) -0.0040(7)
C22 0.0421(10) 0.0386(10) 0.0306(9) -0.0056(7) -0.0078(8) 0.0035(8)
C23 0.0482(12) 0.0625(14) 0.0360(10) -0.0165(10) -0.0094(9) 0.0086(10)
C24 0.0500(13) 0.0884(19) 0.0285(10) -0.0090(11) -0.0068(9) -0.0083(12)
C25 0.0781(18) 0.0751(17) 0.0338(11) 0.0142(11) -0.0108(11) -0.0324(14)
C26 0.0685(15) 0.0424(11) 0.0359(10) 0.0046(8) -0.0168(10) -0.0172(10)
C31 0.0253(8) 0.0311(8) 0.0277(8) -0.0066(6) -0.0070(6) -0.0018(6)
C32 0.0358(9) 0.0337(9) 0.0350(9) -0.0076(7) -0.0068(7) 0.0024(7)
C33 0.0412(11) 0.0474(11) 0.0446(11) -0.0187(9) -0.0056(9) 0.0080(9)
C34 0.0386(11) 0.0653(14) 0.0400(11) -0.0198(10) 0.0042(9) -0.0034(10)
C35 0.0517(13) 0.0538(13) 0.0440(12) -0.0012(10) 0.0095(10) -0.0129(10)
C36 0.0425(11) 0.0353(10) 0.0417(11) -0.0031(8) 0.0008(8) -0.0041(8)
C41 0.0267(8) 0.0294(8) 0.0263(8) -0.0005(6) -0.0090(6) -0.0043(6)
C42 0.0313(9) 0.0416(10) 0.0313(9) -0.0072(7) -0.0091(7) -0.0009(7)
C43 0.0483(11) 0.0523(12) 0.0321(9) -0.0110(8) -0.0123(8) -0.0054(9)
C44 0.0502(12) 0.0563(13) 0.0360(10) -0.0010(9) -0.0222(9) -0.0163(10)
C45 0.0310(9) 0.0627(13) 0.0440(11) 0.0013(10) -0.0189(8) -0.0079(9)
C46 0.0265(8) 0.0514(11) 0.0358(9) -0.0056(8) -0.0105(7) -0.0007(8)
Cl3 0.0479(3) 0.0402(3) 0.0746(4) -0.0017(2) -0.0191(3) 0.0125(2)
Cl4 0.0964(5) 0.0364(3) 0.0388(3) -0.0113(2) 0.0004(3) -0.0168(3)
Cl5 0.0997(5) 0.0400(3) 0.0361(3) -0.0018(2) 0.0057(3) -0.0033(3)
Cl6 0.0625(4) 0.0503(3) 0.1113(6) 0.0115(3) -0.0578(4) -0.0105(3)
Al 0.0374(3) 0.0235(2) 0.0340(3) -0.0038(2) -0.0092(2) 0.0000(2)

loop_
_atom_type_symbol
_atom_type_description
_atom_type_scat_dispersion_real
_atom_type_scat_dispersion_imag
_atom_type_scat_source
C C 0.0033 0.0016 'International Tables Vol C Tables 4.2.6.8 and 6.1.1.4'
H H 0.0000 0.0000 'International Tables Vol C Tables 4.2.6.8 and 6.1.1.4'
Al Al 0.0645 0.0514 'International Tables Vol C Tables 4.2.6.8 and 6.1.1.4'
P P 0.1023 0.0942 'International Tables Vol C Tables 4.2.6.8 and 6.1.1.4'
Cl Cl 0.1484 0.1585 'International Tables Vol C Tables 4.2.6.8 and 6.1.1.4'
Sb Sb -0.5866 1.5461 'International Tables Vol C Tables 4.2.6.8 and 6.1.1.4'

loop_
_geom_angle_atom_site_label_1
_geom_angle_atom_site_label_2
_geom_angle_atom_site_label_3
_geom_angle
_geom_angle_site_symmetry_3
Cl2 Sb Cl1 96.328(17) .
Cl2 Sb P1 86.614(14) .
Cl1 Sb P1 85.517(15) .
Cl2 Sb P2 83.337(14) .
Cl1 Sb P2 146.721(15) .
P1 Sb P2 61.215(12) .
Cl2 Sb Cl3 157.104(15) .
Cl1 Sb Cl3 95.507(16) .
P1 Sb Cl3 113.830(14) .
P2 Sb Cl3 97.219(13) .
Cl2 Sb Cl2 86.255(14) 2_665
Cl1 Sb Cl2 148.020(14) 2_665
P1 Sb Cl2 126.459(12) 2_665
P2 Sb Cl2 65.258(11) 2_665
Cl3 Sb Cl2 73.448(12) 2_665
C11 P1 C21 111.39(9) .
C11 P1 C1 110.62(8) .
C21 P1 C1 109.58(8) .
C11 P1 Sb 115.63(6) .
C21 P1 Sb 109.28(6) .
C1 P1 Sb 99.69(5) .
C31 P2 C41 104.84(8) .
C31 P2 C1 105.98(8) .
C41 P2 C1 104.71(7) .
C31 P2 Sb 114.85(5) .
C41 P2 Sb 134.62(5) .
C1 P2 Sb 85.22(5) .
P1 C1 P2 104.25(8) .
C12 C11 C16 120.40(18) .
C12 C11 P1 119.60(14) .
C16 C11 P1 119.80(15) .
C13 C12 C11 119.4(2) .
C14 C13 C12 120.1(2) .
C15 C14 C13 120.5(2) .
C14 C15 C16 120.7(2) .
C15 C16 C11 118.9(2) .
C22 C21 C26 119.49(17) .
C22 C21 P1 120.01(14) .
C26 C21 P1 120.35(15) .
C23 C22 C21 120.32(19) .
C24 C23 C22 120.0(2) .
C23 C24 C25 120.4(2) .
C24 C25 C26 120.5(2) .
C25 C26 C21 119.3(2) .
C36 C31 C32 119.40(16) .
C36 C31 P2 123.17(14) .
C32 C31 P2 117.36(13) .
C33 C32 C31 120.06(18) .
C34 C33 C32 120.09(19) .
C33 C34 C35 120.18(19) .
C34 C35 C36 120.4(2) .
C35 C36 C31 119.83(19) .
C46 C41 C42 119.40(16) .
C46 C41 P2 121.11(13) .
C42 C41 P2 119.41(13) .
C43 C42 C41 120.07(17) .
C44 C43 C42 120.10(19) .
C45 C44 C43 120.16(18) .
C44 C45 C46 120.31(18) .
C45 C46 C41 119.91(18) .
Al Cl3 Sb 132.17(3) .
Cl6 Al Cl5 109.91(4) .
Cl6 Al Cl4 109.48(4) .
Cl5 Al Cl4 108.65(3) .
Cl6 Al Cl3 108.19(3) .
Cl5 Al Cl3 111.77(4) .
Cl4 Al Cl3 108.80(4) .

loop_
_geom_bond_atom_site_label_1
_geom_bond_atom_site_label_2
_geom_bond_distance
_geom_bond_site_symmetry_2
Sb Cl2 2.3718(4) .
Sb Cl1 2.4088(4) .
Sb P1 2.6011(4) .
Sb P2 3.0272(4) .
Sb Cl3 3.5596(6) .
Sb Cl2 3.7221(5) 2_665
P1 C11 1.7902(17) .
P1 C21 1.7959(17) .
P1 C1 1.8135(16) .
P2 C31 1.8079(17) .
P2 C41 1.8165(17) .
P2 C1 1.8465(17) .
C11 C12 1.391(3) .
C11 C16 1.395(3) .
C12 C13 1.385(3) .
C13 C14 1.379(4) .
C14 C15 1.369(4) .
C15 C16 1.388(3) .
C21 C22 1.389(3) .
C21 C26 1.391(3) .
C22 C23 1.384(3) .
C23 C24 1.366(3) .
C24 C25 1.377(4) .
C25 C26 1.388(3) .
C31 C36 1.388(3) .
C31 C32 1.390(2) .
C32 C33 1.388(3) .
C33 C34 1.374(3) .
C34 C35 1.374(3) .
C35 C36 1.387(3) .
C41 C46 1.393(2) .
C41 C42 1.393(2) .
C42 C43 1.387(3) .
C43 C44 1.380(3) .
C44 C45 1.379(3) .
C45 C46 1.387(3) .
Cl3 Al 2.1338(7) .
Cl4 Al 2.1305(7) .
Cl5 Al 2.1267(8) .
Cl6 Al 2.1176(8) .

loop_
_geom_torsion_atom_site_label_1
_geom_torsion_atom_site_label_2
_geom_torsion_atom_site_label_3
_geom_torsion_atom_site_label_4
_geom_torsion
_geom_torsion_site_symmetry_1
Cl2 Sb P1 C11 54.13(7) .
Cl1 Sb P1 C11 -42.50(7) .
P2 Sb P1 C11 138.38(7) .
Cl3 Sb P1 C11 -136.55(7) .
Cl2 Sb P1 C11 136.94(7) 2_665
Cl2 Sb P1 C21 -179.27(6) .
Cl1 Sb P1 C21 84.11(6) .
P2 Sb P1 C21 -95.01(6) .
Cl3 Sb P1 C21 -9.94(6) .
Cl2 Sb P1 C21 -96.45(6) 2_665
Cl2 Sb P1 C1 -64.44(6) .
Cl1 Sb P1 C1 -161.07(6) .
P2 Sb P1 C1 19.81(5) .
Cl3 Sb P1 C1 104.89(6) .
Cl2 Sb P1 C1 18.38(6) 2_665
Cl2 Sb P2 C31 175.97(6) .
Cl1 Sb P2 C31 84.59(7) .
P1 Sb P2 C31 86.18(6) .
Cl3 Sb P2 C31 -27.09(6) .
Cl2 Sb P2 C31 -95.09(6) 2_665
Cl2 Sb P2 C41 -35.43(8) .
Cl1 Sb P2 C41 -126.82(8) .
P1 Sb P2 C41 -125.22(8) .
Cl3 Sb P2 C41 121.51(8) .
Cl2 Sb P2 C41 53.50(8) 2_665
Cl2 Sb P2 C1 70.56(5) .
Cl1 Sb P2 C1 -20.83(6) .
P1 Sb P2 C1 -19.23(5) .
Cl3 Sb P2 C1 -132.50(5) .
Cl2 Sb P2 C1 159.50(5) 2_665
C11 P1 C1 P2 -152.39(8) .
C21 P1 C1 P2 84.43(10) .
Sb P1 C1 P2 -30.17(8) .
C31 P2 C1 P1 -89.21(9) .
C41 P2 C1 P1 160.26(8) .
Sb P2 C1 P1 25.29(7) .
C21 P1 C11 C12 156.23(15) .
C1 P1 C11 C12 34.09(17) .
Sb P1 C11 C12 -78.24(15) .
C21 P1 C11 C16 -28.93(18) .
C1 P1 C11 C16 -151.06(15) .
Sb P1 C11 C16 96.60(16) .
C16 C11 C12 C13 -0.5(3) .
P1 C11 C12 C13 174.34(16) .
C11 C12 C13 C14 0.7(3) .
C12 C13 C14 C15 0.1(4) .
C13 C14 C15 C16 -1.1(4) .
C14 C15 C16 C11 1.3(4) .
C12 C11 C16 C15 -0.5(3) .
P1 C11 C16 C15 -175.33(17) .
C11 P1 C21 C22 127.46(15) .
C1 P1 C21 C22 -109.80(15) .
Sb P1 C21 C22 -1.52(16) .
C11 P1 C21 C26 -57.01(18) .
C1 P1 C21 C26 65.73(18) .
Sb P1 C21 C26 174.01(15) .
C26 C21 C22 C23 -0.6(3) .
P1 C21 C22 C23 174.93(16) .
C21 C22 C23 C24 -0.4(3) .
C22 C23 C24 C25 1.1(4) .
C23 C24 C25 C26 -0.7(4) .
C24 C25 C26 C21 -0.4(4) .
C22 C21 C26 C25 1.0(3) .
P1 C21 C26 C25 -174.53(18) .
C41 P2 C31 C36 85.18(17) .
C1 P2 C31 C36 -25.26(18) .
Sb P2 C31 C36 -117.39(15) .
C41 P2 C31 C32 -91.72(15) .
C1 P2 C31 C32 157.84(14) .
Sb P2 C31 C32 65.71(15) .
C36 C31 C32 C33 -2.0(3) .
P2 C31 C32 C33 175.02(15) .
C31 C32 C33 C34 1.8(3) .
C32 C33 C34 C35 -0.2(3) .
C33 C34 C35 C36 -1.3(4) .
C34 C35 C36 C31 1.1(4) .
C32 C31 C36 C35 0.6(3) .
P2 C31 C36 C35 -176.28(18) .
C31 P2 C41 C46 21.64(17) .
C1 P2 C41 C46 132.98(15) .
Sb P2 C41 C46 -129.07(13) .
C31 P2 C41 C42 -161.69(14) .
C1 P2 C41 C42 -50.34(16) .
Sb P2 C41 C42 47.60(18) .
C46 C41 C42 C43 -2.5(3) .
P2 C41 C42 C43 -179.23(15) .
C41 C42 C43 C44 1.6(3) .
C42 C43 C44 C45 0.3(3) .
C43 C44 C45 C46 -1.3(3) .
C44 C45 C46 C41 0.4(3) .
C42 C41 C46 C45 1.5(3) .
P2 C41 C46 C45 178.17(15) .
Cl2 Sb Cl3 Al 16.85(6) .
Cl1 Sb Cl3 Al 137.71(4) .
P1 Sb Cl3 Al -134.77(4) .
P2 Sb Cl3 Al -73.10(4) .
Cl2 Sb Cl3 Al -11.64(3) 2_665
Sb Cl3 Al Cl6 72.96(5) .
Sb Cl3 Al Cl5 -48.19(5) .
Sb Cl3 Al Cl4 -168.18(3) .
